data_2013064
loop_
_publ_author_name
'Shen, Liang'

_publ_section_title
'[2,2'-(1,3,5,8,10,12-Hexaazacyclotetradecane-3,10-diyl)diethanol-\k^4^<i>N</i>^1^,<i>N</i>^5^,<i>N</i>^8^,<i>N</i>^12^]bis(thiocyanato-\k<i>S</i>)copper(II)'
_journal_issue 12
_journal_name_full 'Acta Crystallographica Section C'
_journal_page_first m588
_journal_page_last m590
_journal_paper_doi 10.1107/S0108270102019728
_journal_volume 58
_journal_year 2002
_chemical_formula_iupac '[Cu (S C N)2 (C12 H30 N6 O2]'
_chemical_formula_moiety 'C14 H30 Cu N8 O2 S2'
_chemical_formula_sum 'C14 H30 Cu N8 O2 S2'
_chemical_formula_weight 470.12
_chemical_name_systematic
;
[2,2'-(1,3,5,8,10,12-hexaazacyclotetradecane-3,10-diyl)diethanol-
\k^4^N^1^,N^5^,N^8^,N^12^]bis(thiocyanato-\kS)copper(II)
;
_space_group_IT_number 2
_symmetry_cell_setting triclinic
_symmetry_space_group_name_Hall '-P 1'
_symmetry_space_group_name_H-M 'P -1'
_atom_sites_solution_hydrogens geom
_atom_sites_solution_primary direct
_atom_sites_solution_secondary difmap
_audit_creation_method SHELXL97
_cell_angle_alpha 111.000(10)
_cell_angle_beta 106.800(10)
_cell_angle_gamma 103.850(10)
_cell_formula_units_Z 1
_cell_length_a 7.1180(10)
_cell_length_b 9.3280(10)
_cell_length_c 9.4830(10)
_cell_measurement_reflns_used 30
_cell_measurement_temperature 296(2)
_cell_measurement_theta_max 15.37
_cell_measurement_theta_min 2.53
_cell_volume 519.65(14)
_computing_cell_refinement XSCANS
_computing_data_collection 'XSCANS (Siemens, 1991)'
_computing_data_reduction 'SHELXTL-Plus (Sheldrick, 1990a)'
_computing_molecular_graphics 'PLATON (Spek, 2002)'
_computing_publication_material SHELXTL-Plus
_computing_structure_refinement 'SHELXL97 (Sheldrick, 1997)'
_computing_structure_solution 'SHELXS97 (Sheldrick, 1990b)'
_diffrn_ambient_temperature 296(2)
_diffrn_measured_fraction_theta_full 1.00
_diffrn_measured_fraction_theta_max 1.00
_diffrn_measurement_device_type 'Siemens P4'
_diffrn_measurement_method \w
_diffrn_radiation_monochromator graphite
_diffrn_radiation_source 'normal-focus sealed tube'
_diffrn_radiation_type MoK\a
_diffrn_radiation_wavelength 0.71073
_diffrn_reflns_av_R_equivalents 0.009
_diffrn_reflns_av_sigmaI/netI 0.017
_diffrn_reflns_limit_h_max 8
_diffrn_reflns_limit_h_min 0
_diffrn_reflns_limit_k_max 9
_diffrn_reflns_limit_k_min -9
_diffrn_reflns_limit_l_max 10
_diffrn_reflns_limit_l_min -11
_diffrn_reflns_number 1903
_diffrn_reflns_theta_full 25.00
_diffrn_reflns_theta_max 25.00
_diffrn_reflns_theta_min 2.53
_diffrn_standards_decay_% 2.02
_diffrn_standards_interval_count 97
_diffrn_standards_number 3
_exptl_absorpt_coefficient_mu 1.279
_exptl_absorpt_correction_T_max 0.600
_exptl_absorpt_correction_T_min 0.451
_exptl_absorpt_correction_type empirical
_exptl_absorpt_process_details '(North et al., 1968)'
_exptl_crystal_colour purple
_exptl_crystal_density_diffrn 1.502
_exptl_crystal_density_meas ?
_exptl_crystal_density_method 'not measured'
_exptl_crystal_description prism
_exptl_crystal_F_000 247
_exptl_crystal_size_max 0.56
_exptl_crystal_size_mid 0.56
_exptl_crystal_size_min 0.40
_refine_diff_density_max 0.73
_refine_diff_density_min -0.37
_refine_ls_extinction_coef 0.117(7)
_refine_ls_extinction_expression Fc^*^=kFc[1+0.001xFc^2^\l^3^/sin(2\q)]^-1/4^
_refine_ls_extinction_method 'SHELXL97 (Sheldrick, 1997)'
_refine_ls_goodness_of_fit_ref 1.076
_refine_ls_hydrogen_treatment constr
_refine_ls_matrix_type full
_refine_ls_number_parameters 126
_refine_ls_number_reflns 1747
_refine_ls_number_restraints 0
_refine_ls_restrained_S_all 1.076
_refine_ls_R_factor_all 0.036
_refine_ls_R_factor_gt 0.034
_refine_ls_shift/su_max <0.001
_refine_ls_shift/su_mean 0.000
_refine_ls_structure_factor_coef Fsqd
_refine_ls_weighting_details 'calc w = 1/[\s^2^(Fo^2^)+(0.0453P)^2^+0.5754P] where P=(Fo^2^+2Fc^2^)/3'
_refine_ls_weighting_scheme calc
_refine_ls_wR_factor_gt 0.087
_refine_ls_wR_factor_ref 0.089
_reflns_number_gt 1639
_reflns_number_total 1747
_reflns_threshold_expression I>2\s(I)
_cod_data_source_file fg1669.cif
_cod_data_source_block I
_cod_depositor_comments
;
The following automatic conversions were performed:
'_symmetry_cell_setting' value 'Triclinic' changed to 'triclinic'
according to '/home/saulius/struct/CIF-dictionaries/cif_core.dic'
dictionary named 'cif_core.dic' version 2.4.1 from 2010-06-29.

Automatic conversion script
Id: cif_fix_enum 1527 2010-12-29 10:47:43Z saulius 

The following automatic conversions were performed:

'_symmetry_cell_setting' value 'Triclinic' changed to 'triclinic'
according to /home/saulius/struct/CIF-dictionaries/cif_core.dic
dictionary named 'cif_core.dic' version 2.4.1 from 2010-06-29.

Automatic conversion script
Id: cif_fix_values 1715 2011-07-08 13:25:40Z adriana 

The following automatic conversions were performed:

'_exptl_crystal_density_meas' value 'not measured' was changed to '?'
- the value is perceived as not measured.

Automatic conversion script
Id: cif_fix_values 3008 2015-01-20 13:52:24Z robertas 
;
_cod_original_cell_volume 519.65(15)
_cod_original_sg_symbol_H-M P-1
_cod_database_code 2013064
_cod_database_fobs_code 2013064

loop_
_symmetry_equiv_pos_as_xyz
'x, y, z'
'-x, -y, -z'

loop_
_atom_site_label
_atom_site_fract_x
_atom_site_fract_y
_atom_site_fract_z
_atom_site_U_iso_or_equiv
_atom_site_adp_type
_atom_site_calc_flag
_atom_site_refinement_flags
_atom_site_occupancy
_atom_site_disorder_assembly
_atom_site_disorder_group
_atom_site_type_symbol
Cu 0.0000 0.5000 0.5000 0.0245(2) Uani d S 1 . . Cu
S1 0.46607(13) 0.61456(12) 0.68477(10) 0.0493(3) Uani d . 1 . . S
O1 0.5732(4) 0.9549(3) 0.3151(3) 0.0523(7) Uani d . 1 . . O
H1 0.5950 0.9050 0.2345 0.063 Uiso calc R 1 . . H
N1 0.0580(3) 0.7262(3) 0.5124(3) 0.0249(5) Uani d . 1 . . N
H1A 0.2015 0.7820 0.5631 0.030 Uiso calc R 1 . . H
N2 0.0688(4) 0.6450(3) 0.2393(3) 0.0299(5) Uani d . 1 . . N
N3 0.0622(3) 0.4092(3) 0.2989(3) 0.0242(5) Uani d . 1 . . N
H3 0.2060 0.4436 0.3358 0.029 Uiso calc R 1 . . H
N4 0.6316(7) 0.7877(7) 1.0238(4) 0.1080(18) Uani d . 1 . . N
C1 -0.0302(5) 0.8129(3) 0.6251(4) 0.0316(6) Uani d . 1 . . C
H1B -0.1831 0.7745 0.5671 0.038 Uiso calc R 1 . . H
H1C 0.0313 0.9319 0.6638 0.038 Uiso calc R 1 . . H
C2 -0.0161(5) 0.7286(4) 0.3493(4) 0.0325(6) Uani d . 1 . . C
H2A -0.1700 0.6764 0.2955 0.039 Uiso calc R 1 . . H
H2B 0.0241 0.8433 0.3688 0.039 Uiso calc R 1 . . H
C3 -0.0112(4) 0.4677(4) 0.1732(3) 0.0306(6) Uani d . 1 . . C
H3A 0.0330 0.4218 0.0850 0.037 Uiso calc R 1 . . H
H3B -0.1652 0.4249 0.1248 0.037 Uiso calc R 1 . . H
C4 -0.0234(5) 0.2257(3) 0.2301(3) 0.0307(6) Uani d . 1 . . C
H4A 0.0402 0.1776 0.1571 0.037 Uiso calc R 1 . . H
H4B -0.1762 0.1800 0.1670 0.037 Uiso calc R 1 . . H
C5 0.2965(4) 0.7243(4) 0.2860(4) 0.0323(6) Uani d . 1 . . C
H5A 0.3389 0.6491 0.2124 0.039 Uiso calc R 1 . . H
H5B 0.3753 0.7443 0.3980 0.039 Uiso calc R 1 . . H
C6 0.3537(5) 0.8869(4) 0.2776(4) 0.0409(7) Uani d . 1 . . C
H6A 0.2705 0.8687 0.1672 0.049 Uiso calc R 1 . . H
H6B 0.3198 0.9650 0.3558 0.049 Uiso calc R 1 . . H
C7 0.5587(6) 0.7215(5) 0.8851(5) 0.0574(10) Uani d . 1 . . C

loop_
_atom_site_aniso_label
_atom_site_aniso_U_11
_atom_site_aniso_U_22
_atom_site_aniso_U_33
_atom_site_aniso_U_12
_atom_site_aniso_U_13
_atom_site_aniso_U_23
Cu 0.0352(3) 0.0204(3) 0.0258(3) 0.0125(2) 0.0174(2) 0.01383(19)
S1 0.0350(4) 0.0654(6) 0.0408(5) 0.0190(4) 0.0159(4) 0.0177(4)
O1 0.0512(14) 0.0382(13) 0.0443(13) -0.0075(11) 0.0278(11) 0.0048(10)
N1 0.0261(11) 0.0226(11) 0.0327(12) 0.0104(9) 0.0163(9) 0.0157(9)
N2 0.0313(12) 0.0335(13) 0.0315(12) 0.0108(10) 0.0158(10) 0.0204(10)
N3 0.0228(11) 0.0236(11) 0.0255(11) 0.0057(9) 0.0109(9) 0.0120(9)
N4 0.064(2) 0.156(5) 0.0310(19) -0.010(3) 0.0052(17) 0.014(2)
C1 0.0373(15) 0.0225(14) 0.0441(16) 0.0146(12) 0.0242(13) 0.0167(12)
C2 0.0363(15) 0.0370(16) 0.0433(16) 0.0201(13) 0.0226(13) 0.0292(13)
C3 0.0291(14) 0.0354(16) 0.0254(13) 0.0059(12) 0.0111(11) 0.0162(12)
C4 0.0340(14) 0.0235(14) 0.0318(14) 0.0080(11) 0.0182(12) 0.0081(11)
C5 0.0313(14) 0.0352(16) 0.0335(14) 0.0097(12) 0.0172(12) 0.0180(12)
C6 0.0462(18) 0.0322(16) 0.0380(16) 0.0042(14) 0.0192(14) 0.0152(13)
C7 0.0389(18) 0.068(2) 0.069(3) 0.0193(18) 0.0330(19) 0.027(2)

loop_
_atom_type_symbol
_atom_type_description
_atom_type_scat_dispersion_real
_atom_type_scat_dispersion_imag
_atom_type_scat_source
C C 0.0033 0.0016 'International Tables Vol C Tables 4.2.6.8 and 6.1.1.4'
H H 0.0000 0.0000 'International Tables Vol C Tables 4.2.6.8 and 6.1.1.4'
N N 0.0061 0.0033 'International Tables Vol C Tables 4.2.6.8 and 6.1.1.4'
O O 0.0106 0.0060 'International Tables Vol C Tables 4.2.6.8 and 6.1.1.4'
S S 0.1246 0.1234 'International Tables Vol C Tables 4.2.6.8 and 6.1.1.4'
Cu Cu 0.3201 1.2651 'International Tables Vol C Tables 4.2.6.8 and 6.1.1.4'

loop_
_geom_angle_atom_site_label_1
_geom_angle_atom_site_label_2
_geom_angle_atom_site_label_3
_geom_angle_site_symmetry_1
_geom_angle_site_symmetry_3
_geom_angle
_geom_angle_publ_flag
N1 Cu N3 . 2_566 86.04(9) ?
N1 Cu N3 . . 93.96(9) yes
N1 Cu S1 2_566 . 93.44(7) ?
N1 Cu S1 . . 86.56(7) yes
N3 Cu S1 2_566 . 96.22(6) ?
N3 Cu S1 . . 83.78(6) yes
C7 S1 Cu . . 115.95(13) yes
C6 O1 H1 . . 109.5 ?
C1 N1 C2 . . 113.3(2) ?
C1 N1 Cu . . 106.83(16) ?
C2 N1 Cu . . 115.40(17) ?
C1 N1 H1A . . 106.9 ?
C2 N1 H1A . . 106.9 ?
Cu N1 H1A . . 106.9 ?
C3 N2 C2 . . 115.2(2) ?
C3 N2 C5 . . 114.9(2) ?
C2 N2 C5 . . 116.8(2) ?
C4 N3 C3 . . 113.5(2) ?
C4 N3 Cu . . 106.80(15) ?
C3 N3 Cu . . 115.39(17) ?
C4 N3 H3 . . 106.9 ?
C3 N3 H3 . . 106.9 ?
Cu N3 H3 . . 106.9 ?
N1 C1 C4 . 2_566 107.7(2) ?
N1 C1 H1B . . 110.2 ?
C4 C1 H1B 2_566 . 110.2 ?
N1 C1 H1C . . 110.2 ?
C4 C1 H1C 2_566 . 110.2 ?
H1B C1 H1C . . 108.5 ?
N2 C2 N1 . . 113.7(2) ?
N2 C2 H2A . . 108.8 ?
N1 C2 H2A . . 108.8 ?
N2 C2 H2B . . 108.8 ?
N1 C2 H2B . . 108.8 ?
H2A C2 H2B . . 107.7 ?
N2 C3 N3 . . 113.8(2) ?
N2 C3 H3A . . 108.8 ?
N3 C3 H3A . . 108.8 ?
N2 C3 H3B . . 108.8 ?
N3 C3 H3B . . 108.8 ?
H3A C3 H3B . . 107.7 ?
N3 C4 C1 . 2_566 107.2(2) ?
N3 C4 H4A . . 110.3 ?
C1 C4 H4A 2_566 . 110.3 ?
N3 C4 H4B . . 110.3 ?
C1 C4 H4B 2_566 . 110.3 ?
H4A C4 H4B . . 108.5 ?
N2 C5 C6 . . 112.6(2) ?
N2 C5 H5A . . 109.1 ?
C6 C5 H5A . . 109.1 ?
N2 C5 H5B . . 109.1 ?
C6 C5 H5B . . 109.1 ?
H5A C5 H5B . . 107.8 ?
O1 C6 C5 . . 110.8(3) ?
O1 C6 H6A . . 109.5 ?
C5 C6 H6A . . 109.5 ?
O1 C6 H6B . . 109.5 ?
C5 C6 H6B . . 109.5 ?
H6A C6 H6B . . 108.1 ?
N4 C7 S1 . . 174.6(5) yes

loop_
_geom_bond_atom_site_label_1
_geom_bond_atom_site_label_2
_geom_bond_site_symmetry_2
_geom_bond_distance
_geom_bond_publ_flag
Cu N1 . 2.004(2) yes
Cu N3 . 2.015(2) yes
Cu S1 . 2.9696(10) yes
S1 C7 . 1.626(4) yes
O1 C6 . 1.418(4) ?
O1 H1 . 0.8200 ?
N1 C1 . 1.484(3) ?
N1 C2 . 1.493(3) ?
N1 H1A . 0.9100 ?
N2 C3 . 1.432(4) ?
N2 C2 . 1.438(4) ?
N2 C5 . 1.466(4) ?
N3 C4 . 1.482(3) ?
N3 C3 . 1.496(3) ?
N3 H3 . 0.9100 ?
N4 C7 . 1.118(5) yes
C1 C4 2_566 1.510(4) ?
C1 H1B . 0.9700 ?
C1 H1C . 0.9700 ?
C2 H2A . 0.9700 ?
C2 H2B . 0.9700 ?
C3 H3A . 0.9700 ?
C3 H3B . 0.9700 ?
C4 H4A . 0.9700 ?
C4 H4B . 0.9700 ?
C5 C6 . 1.511(4) ?
C5 H5A . 0.9700 ?
C5 H5B . 0.9700 ?
C6 H6A . 0.9700 ?
C6 H6B . 0.9700 ?

loop_
_geom_hbond_atom_site_label_D
_geom_hbond_atom_site_label_H
_geom_hbond_atom_site_label_A
_geom_hbond_site_symmetry_A
_geom_hbond_distance_DH
_geom_hbond_distance_HA
_geom_hbond_distance_DA
_geom_hbond_angle_DHA
_geom_hbond_publ_flag
O1 H1 N4 1_554 0.82 2.03 2.850(5) 175 yes
N1 H1A O1 2_676 0.91 2.22 2.951(3) 137 yes
N3 H3 S1 2_666 0.91 2.56 3.381(2) 150 yes

loop_
_geom_torsion_atom_site_label_1
_geom_torsion_atom_site_label_2
_geom_torsion_atom_site_label_3
_geom_torsion_atom_site_label_4
_geom_torsion_site_symmetry_1
_geom_torsion_site_symmetry_4
_geom_torsion
N1 Cu S1 C7 2_566 . -96.96(19)
N1 Cu S1 C7 . . 83.04(19)
N3 Cu S1 C7 2_566 . -2.59(19)
N3 Cu S1 C7 . . 177.41(19)
N3 Cu N1 C1 2_566 . -14.80(17)
N3 Cu N1 C1 . . 165.20(17)
S1 Cu N1 C1 . . -111.29(17)
N3 Cu N1 C2 2_566 . -141.75(18)
N3 Cu N1 C2 . . 38.25(18)
S1 Cu N1 C2 . . 121.76(17)
N1 Cu N3 C4 2_566 . 15.02(17)
N1 Cu N3 C4 . . -164.98(17)
S1 Cu N3 C4 . . 108.92(16)
N1 Cu N3 C3 2_566 . 142.24(18)
N1 Cu N3 C3 . . -37.76(18)
S1 Cu N3 C3 . . -123.86(17)
C2 N1 C1 C4 . 2_566 169.7(2)
Cu N1 C1 C4 . 2_566 41.5(2)
C3 N2 C2 N1 . . 70.2(3)
C5 N2 C2 N1 . . -69.2(3)
C1 N1 C2 N2 . . 179.9(2)
Cu N1 C2 N2 . . -56.5(3)
C2 N2 C3 N3 . . -69.7(3)
C5 N2 C3 N3 . . 70.4(3)
C4 N3 C3 N2 . . 179.2(2)
Cu N3 C3 N2 . . 55.5(3)
C3 N3 C4 C1 . 2_566 -169.8(2)
Cu N3 C4 C1 . 2_566 -41.5(2)
C3 N2 C5 C6 . . 153.2(2)
C2 N2 C5 C6 . . -67.3(3)
N2 C5 C6 O1 . . -176.9(2)
